data_2022698
loop_
_publ_author_name
'De Silva, Viraj'
'Magueres, Pierre Le'
'Averkiev, Boris B.'
'Aaker\"oy, Christer B.'

_publ_section_title
;
 Competition between chalcogen and halogen bonding assessed through
 isostructural species
;
_journal_coeditor_code BS3004
_journal_issue 12
_journal_name_full 'Acta Crystallographica Section C'
_journal_page_first
;
;
_journal_paper_doi 10.1107/S205322962201052X
_journal_volume 78
_journal_year 2022
_chemical_formula_iupac 'C8 H4 Br I N2 S'
_chemical_formula_moiety 'C8 H4 Br I N2 S'
_chemical_formula_sum 'C8 H4 Br I N2 S'
_chemical_formula_weight 367.00
_chemical_name_systematic
;
2-Bromo-5-(4-iodophenyl)-1,3,4-thiadiazole
;
_space_group_crystal_system orthorhombic
_space_group_IT_number 61
_space_group_name_Hall '-P 2ac 2ab'
_space_group_name_H-M_alt 'P b c a'
_atom_sites_solution_hydrogens geom
_atom_sites_solution_primary dual
_audit_creation_method
;
OLEX2
(compiled 2020.03.28 svn.rd84adfe8 for Rigaku Oxford Diffraction, GUI svn.r6032)
;
_cell_angle_alpha 90
_cell_angle_beta 90
_cell_angle_gamma 90
_cell_formula_units_Z 8
_cell_length_a 10.9919(2)
_cell_length_b 6.99450(10)
_cell_length_c 26.4076(4)
_cell_measurement_reflns_used 5134
_cell_measurement_temperature 293(2)
_cell_measurement_theta_max 70.6430
_cell_measurement_theta_min 3.3330
_cell_volume 2030.29(6)
_computing_cell_refinement
;
CrysAlis PRO (Rigaku OD, 2020)
;
_computing_data_collection
;
CrysAlis PRO (Rigaku OD, 2020)
;
_computing_data_reduction
;
CrysAlis PRO (Rigaku OD, 2020)
;
_computing_molecular_graphics
;
OLEX2 (Dolomanov <i>et al.</i>,  2009)
;
_computing_publication_material
;
OLEX2 (Dolomanov <i>et al.</i>,  2009)
;
_computing_structure_refinement
;
SHELXL2018 (Sheldrick, 2015<i>b</i>)
;
_computing_structure_solution
;
SHELXT (Sheldrick, 2015<i>a</i>)
;
_diffrn_ambient_temperature 293(2)
_diffrn_detector 'Hybrid Pixel Array Detector'
_diffrn_detector_area_resol_mean 10.0000
_diffrn_measured_fraction_theta_full 0.999
_diffrn_measured_fraction_theta_max 0.984
_diffrn_measurement_device 'four-circle diffractometer'
_diffrn_measurement_device_type 'Rigaku XtaLAB Synergy Custom diffractometer with a HyPix-Arc 150\% detector'
_diffrn_measurement_method '\w scans'
_diffrn_radiation_monochromator mirror
_diffrn_radiation_probe x-ray
_diffrn_radiation_type CuK\a
_diffrn_radiation_wavelength 1.54184
_diffrn_reflns_av_R_equivalents 0.0246
_diffrn_reflns_av_unetI/netI 0.0233
_diffrn_reflns_limit_h_max 9
_diffrn_reflns_limit_h_min -13
_diffrn_reflns_limit_k_max 7
_diffrn_reflns_limit_k_min -8
_diffrn_reflns_limit_l_max 31
_diffrn_reflns_limit_l_min -27
_diffrn_reflns_number 7258
_diffrn_reflns_theta_full 67.684
_diffrn_reflns_theta_max 70.701
_diffrn_reflns_theta_min 3.347
_diffrn_source 'Rotating-anode X-ray tube'
_exptl_absorpt_coefficient_mu 30.946
_exptl_absorpt_correction_T_max 1.00000
_exptl_absorpt_correction_T_min 0.37294
_exptl_absorpt_correction_type multi-scan
_exptl_absorpt_process_details
;
(CrysAlis PRO; Rigaku OD, 2020)
;
_exptl_crystal_colour colourless
_exptl_crystal_density_diffrn 2.401
_exptl_crystal_description plate
_exptl_crystal_F_000 1360
_exptl_crystal_size_max 0.048
_exptl_crystal_size_mid 0.039
_exptl_crystal_size_min 0.012
_refine_diff_density_max 0.566
_refine_diff_density_min -0.669
_refine_ls_extinction_method none
_refine_ls_goodness_of_fit_ref 1.070
_refine_ls_hydrogen_treatment constr
_refine_ls_matrix_type full
_refine_ls_number_parameters 118
_refine_ls_number_reflns 1920
_refine_ls_number_restraints 0
_refine_ls_restrained_S_all 1.070
_refine_ls_R_factor_all 0.0229
_refine_ls_R_factor_gt 0.0210
_refine_ls_shift/su_max 0.001
_refine_ls_shift/su_mean 0.000
_refine_ls_structure_factor_coef Fsqd
_refine_ls_weighting_details 'w=1/[\s^2^(Fo^2^)+(0.0219P)^2^+2.6464P] where P=(Fo^2^+2Fc^2^)/3'
_refine_ls_weighting_scheme calc
_refine_ls_wR_factor_gt 0.0509
_refine_ls_wR_factor_ref 0.0517
_reflns_number_gt 1802
_reflns_number_total 1920
_reflns_threshold_expression 'I > 2\s(I)'
_cod_data_source_file bs3004sup1.cif
_cod_data_source_block T4
_cod_database_code 2022698
_shelx_space_group_comment
;
The symmetry employed for this shelxl refinement is uniquely defined
by the following loop, which should always be used as a source of
symmetry information in preference to the above space-group names.
They are only intended as comments.
;

loop_
_space_group_symop_operation_xyz
'x, y, z'
'-x+1/2, -y, z+1/2'
'-x, y+1/2, -z+1/2'
'x+1/2, -y+1/2, -z'
'-x, -y, -z'
'x-1/2, y, -z-1/2'
'x, -y-1/2, z-1/2'
'-x-1/2, y-1/2, z'

loop_
_atom_site_type_symbol
_atom_site_label
_atom_site_fract_x
_atom_site_fract_y
_atom_site_fract_z
_atom_site_U_iso_or_equiv
_atom_site_adp_type
_atom_site_calc_flag
_atom_site_occupancy
_atom_site_disorder_assembly
_atom_site_disorder_group
C C1 0.6729(3) 0.3732(4) 0.40837(11) 0.0202(6) Uani d 1 . .
C C2 0.5551(3) 0.4009(4) 0.38896(11) 0.0228(7) Uani d 1 . .
H H2 0.487684 0.378054 0.409375 0.027 Uiso calc 1 . .
C C3 0.5392(3) 0.4619(5) 0.33964(11) 0.0252(7) Uani d 1 . .
H H3 0.461242 0.482985 0.327092 0.030 Uiso calc 1 . .
C C4 0.6391(3) 0.4915(5) 0.30907(11) 0.0245(7) Uani d 1 . .
C C5 0.7571(3) 0.4651(5) 0.32710(11) 0.0232(6) Uani d 1 . .
H H5 0.823891 0.487009 0.306263 0.028 Uiso calc 1 . .
C C6 0.7730(3) 0.4053(4) 0.37681(12) 0.0217(6) Uani d 1 . .
H H6 0.851192 0.386382 0.389268 0.026 Uiso calc 1 . .
C C7 0.6931(3) 0.3097(5) 0.46055(11) 0.0205(6) Uani d 1 . .
N N8 0.8022(2) 0.2851(4) 0.47936(9) 0.0229(6) Uani d 1 . .
N N9 0.8006(2) 0.2255(4) 0.52908(9) 0.0236(6) Uani d 1 . .
C C10 0.6900(3) 0.2081(5) 0.54533(11) 0.0225(6) Uani d 1 . .
S S11 0.57681(6) 0.25939(12) 0.50282(3) 0.02332(17) Uani d 1 . .
Br Br12 0.65699(3) 0.13399(5) 0.61220(2) 0.02781(10) Uani d 1 . .
I I13 0.61471(2) 0.58780(3) 0.23455(2) 0.03153(9) Uani d 1 . .

loop_
_atom_site_aniso_label
_atom_site_aniso_U_11
_atom_site_aniso_U_22
_atom_site_aniso_U_33
_atom_site_aniso_U_12
_atom_site_aniso_U_13
_atom_site_aniso_U_23
C1 0.0209(14) 0.0211(16) 0.0184(15) 0.0008(12) 0.0000(12) -0.0028(11)
C2 0.0190(15) 0.0291(18) 0.0204(15) 0.0019(12) -0.0010(12) -0.0040(12)
C3 0.0244(15) 0.0303(18) 0.0211(14) 0.0021(14) -0.0046(13) -0.0044(13)
C4 0.0322(16) 0.0261(17) 0.0152(14) 0.0011(14) -0.0025(12) -0.0021(13)
C5 0.0246(14) 0.0259(17) 0.0192(14) 0.0008(13) 0.0030(12) -0.0013(13)
C6 0.0202(14) 0.0236(16) 0.0214(15) -0.0017(12) -0.0003(12) -0.0004(12)
C7 0.0158(13) 0.0244(16) 0.0214(14) 0.0011(13) 0.0022(11) -0.0026(12)
N8 0.0170(12) 0.0342(15) 0.0175(12) 0.0005(12) 0.0000(9) -0.0004(11)
N9 0.0201(12) 0.0331(15) 0.0176(12) 0.0025(12) -0.0008(10) -0.0007(11)
C10 0.0221(14) 0.0267(16) 0.0185(14) 0.0021(13) -0.0008(12) 0.0010(12)
S11 0.0155(3) 0.0343(4) 0.0201(3) 0.0007(3) 0.0012(3) 0.0040(3)
Br12 0.02913(18) 0.0356(2) 0.01864(17) 0.00341(15) 0.00365(13) 0.00393(13)
I13 0.04468(15) 0.03386(14) 0.01605(12) 0.00057(10) -0.00390(8) 0.00102(8)

loop_
_atom_type_symbol
_atom_type_description
_atom_type_scat_dispersion_real
_atom_type_scat_dispersion_imag
_atom_type_scat_source
C C 0.0181 0.0091 'International Tables Vol C Tables 4.2.6.8 and 6.1.1.4'
H H 0.0000 0.0000 'International Tables Vol C Tables 4.2.6.8 and 6.1.1.4'
Br Br -0.6763 1.2805 'International Tables Vol C Tables 4.2.6.8 and 6.1.1.4'
I I -0.3257 6.8362 'International Tables Vol C Tables 4.2.6.8 and 6.1.1.4'
N N 0.0311 0.0180 'International Tables Vol C Tables 4.2.6.8 and 6.1.1.4'
S S 0.3331 0.5567 'International Tables Vol C Tables 4.2.6.8 and 6.1.1.4'

loop_
_exptl_crystal_face_index_h
_exptl_crystal_face_index_k
_exptl_crystal_face_index_l
_exptl_crystal_face_perp_dist
0 0 1 0.0038
0 0 -1 0.0078
0 -1 0 0.0231
0 1 0 0.0251
-3 0 2 0.0133
3 0 -2 0.0213

loop_
_geom_angle_atom_site_label_1
_geom_angle_atom_site_label_2
_geom_angle_atom_site_label_3
_geom_angle_site_symmetry_1
_geom_angle_site_symmetry_3
_geom_angle
_geom_angle_publ_flag
C2 C1 C7 . . 121.6(3) ?
C6 C1 C2 . . 119.0(3) ?
C6 C1 C7 . . 119.4(3) ?
C1 C2 H2 . . 119.9 ?
C3 C2 C1 . . 120.2(3) ?
C3 C2 H2 . . 119.9 ?
C2 C3 H3 . . 120.1 ?
C4 C3 C2 . . 119.8(3) ?
C4 C3 H3 . . 120.1 ?
C3 C4 C5 . . 121.4(3) ?
C3 C4 I13 . . 119.7(2) ?
C5 C4 I13 . . 118.8(2) ?
C4 C5 H5 . . 120.7 ?
C6 C5 C4 . . 118.7(3) ?
C6 C5 H5 . . 120.7 ?
C1 C6 H6 . . 119.6 ?
C5 C6 C1 . . 120.9(3) ?
C5 C6 H6 . . 119.6 ?
C1 C7 S11 . . 123.8(2) ?
N8 C7 C1 . . 122.4(3) ?
N8 C7 S11 . . 113.9(2) ?
C7 N8 N9 . . 113.0(2) ?
C10 N9 N8 . . 110.8(2) ?
N9 C10 S11 . . 116.4(2) ?
N9 C10 Br12 . . 121.3(2) ?
S11 C10 Br12 . . 122.26(17) ?
C10 S11 C7 . . 85.92(14) ?

loop_
_geom_bond_atom_site_label_1
_geom_bond_atom_site_label_2
_geom_bond_site_symmetry_2
_geom_bond_distance
_geom_bond_publ_flag
C1 C2 . 1.407(4) ?
C1 C6 . 1.398(4) ?
C1 C7 . 1.465(4) ?
C2 H2 . 0.9300 ?
C2 C3 . 1.382(4) ?
C3 H3 . 0.9300 ?
C3 C4 . 1.379(4) ?
C4 C5 . 1.394(4) ?
C4 I13 . 2.097(3) ?
C5 H5 . 0.9300 ?
C5 C6 . 1.388(4) ?
C6 H6 . 0.9300 ?
C7 N8 . 1.309(4) ?
C7 S11 . 1.733(3) ?
N8 N9 . 1.378(3) ?
N9 C10 . 1.295(4) ?
C10 S11 . 1.714(3) ?
C10 Br12 . 1.876(3) ?

loop_
_geom_torsion_atom_site_label_1
_geom_torsion_atom_site_label_2
_geom_torsion_atom_site_label_3
_geom_torsion_atom_site_label_4
_geom_torsion_site_symmetry_1
_geom_torsion_site_symmetry_2
_geom_torsion_site_symmetry_3
_geom_torsion_site_symmetry_4
_geom_torsion
_geom_torsion_publ_flag
C1 C2 C3 C4 . . . . 1.5(5) ?
C1 C7 N8 N9 . . . . 179.9(3) ?
C1 C7 S11 C10 . . . . -179.7(3) ?
C2 C1 C6 C5 . . . . 0.5(5) ?
C2 C1 C7 N8 . . . . -179.3(3) ?
C2 C1 C7 S11 . . . . 1.0(4) ?
C2 C3 C4 C5 . . . . -1.4(5) ?
C2 C3 C4 I13 . . . . -179.2(2) ?
C3 C4 C5 C6 . . . . 0.8(5) ?
C4 C5 C6 C1 . . . . -0.4(5) ?
C6 C1 C2 C3 . . . . -1.0(5) ?
C6 C1 C7 N8 . . . . 1.3(5) ?
C6 C1 C7 S11 . . . . -178.3(2) ?
C7 C1 C2 C3 . . . . 179.6(3) ?
C7 C1 C6 C5 . . . . 179.8(3) ?
C7 N8 N9 C10 . . . . 0.0(4) ?
N8 C7 S11 C10 . . . . 0.6(3) ?
N8 N9 C10 S11 . . . . 0.5(4) ?
N8 N9 C10 Br12 . . . . -178.7(2) ?
N9 C10 S11 C7 . . . . -0.6(3) ?
S11 C7 N8 N9 . . . . -0.5(4) ?
Br12 C10 S11 C7 . . . . 178.6(2) ?
I13 C4 C5 C6 . . . . 178.6(2) ?

_cod_database_fobs_code 2022698
